data_1523118
loop_
_publ_author_name
'Yatsenko, S.P.'
'Gladyshevskii, E.I.'
'Chuntonov, K.A.'
'Yarmolyuk, Ya.P.'
'Grin', Yu.'

_publ_section_title
;
 Kristallstruktur von Tm3 Ga5 und analoger Verbindungen
;
_journal_name_full 'Journal of the Less-Common Metals'
_journal_page_first 21
_journal_page_last 32
_journal_volume 91
_journal_year 1983
_chemical_formula_sum 'Ga5 Tm3'
_space_group_IT_number 62
_symmetry_space_group_name_Hall '-P 2ac 2n'
_symmetry_space_group_name_H-M 'P n m a'
_cell_angle_alpha 90
_cell_angle_beta 90
_cell_angle_gamma 90
_cell_formula_units_Z 4
_cell_length_a 11.293
_cell_length_b 9.561
_cell_length_c 6.001
_cell_volume 647.942
_citation_journal_id_ASTM JCOMAH
_cod_data_source_file Yatsenko_JCOMAH_1983_392.cif
_cod_data_source_block Ga5Tm3
_cod_original_cell_volume 647.9422
_cod_database_code 1523118

loop_
_symmetry_equiv_pos_as_xyz
x,y,z
-x+1/2,-y,z+1/2
x+1/2,-y+1/2,-z+1/2
-x,y+1/2,-z
-x,-y,-z
x-1/2,y,-z-1/2
-x-1/2,y-1/2,z-1/2
x,-y-1/2,z

loop_
_atom_site_label
_atom_site_type_symbol
_atom_site_fract_x
_atom_site_fract_y
_atom_site_fract_z
_atom_site_occupancy
_atom_site_U_iso_or_equiv
Ga4 Ga 0.4091 0.0527 0.1244 1 0.0
Tm2 Tm 0.1479 0.9908 0.1099 1 0.0
Ga1 Ga 0.5052 0.25 0.372 1 0.0
Ga3 Ga 0.298 0.25 0.897 1 0.0
Ga2 Ga 0.252 0.25 0.325 1 0.0
Tm1 Tm 0.0736 0.25 0.6524 1 0.0
